data_7217198
loop_
_publ_author_name
'Zakrzewski, Janusz'
'Flamholc, Rafa\/l'
'Pla\.zuk, Damian'
'Metivier, Remi'
'Nakatani, Keitaro'
'Makal, Anna Maria'
'Wozniak, Krzysztof'

_publ_section_title
;
 A new class of pyrenyl solid-state emitters:1-pyrenyl ynones. Synthesis
 via the Friedel-Crafts route, molecular and electronic structure and
 photophysical properties
;
_journal_name_full 'RSC Advances'
_journal_paper_doi 10.1039/C4RA03961K
_journal_year 2014
_chemical_formula_moiety 'C20 H12 O'
_chemical_formula_sum 'C20 H12 O'
_chemical_formula_weight 268.30
_chemical_name_systematic
;
 ?
;
_space_group_crystal_system monoclinic
_space_group_IT_number 14
_space_group_name_Hall '-P 2ybc'
_space_group_name_H-M_alt 'P 1 21/c 1'
_symmetry_space_group_name_Hall '-P 2ybc'
_symmetry_space_group_name_H-M 'P 1 21/c 1'
_atom_sites_solution_hydrogens mixed
_audit_creation_date 2014-03-04
_audit_creation_method
;
Olex2 1.2
(compiled 2014.02.17 svn.r2891 for OlexSys, GUI svn.r4773)
;
_cell_angle_alpha 90
_cell_angle_beta 97.838(2)
_cell_angle_gamma 90
_cell_formula_units_Z 4
_cell_length_a 6.9872(2)
_cell_length_b 22.0728(8)
_cell_length_c 8.3974(3)
_cell_measurement_temperature 90
_cell_volume 1283.01(8)
_computing_cell_refinement 'APEX2 v2012.4-3 (Bruker AXS)'
_computing_data_collection 'APEX2 v2012.4-3 (Bruker AXS)'
_computing_data_reduction 'SAINT V8.18C (Bruker AXS Inc., 2011)'
_computing_molecular_graphics 'Olex2 (Dolomanov et al., 2009)'
_computing_publication_material 'Olex2 (Dolomanov et al., 2009)'
_computing_structure_refinement
;
XL, G.M. Sheldrick, Acta Cryst.
(2008). A64, 112-122
;
_computing_structure_solution 'SHELXS-97 (Sheldrick, 2008)'
_diffrn_ambient_temperature 90
_diffrn_detector 'Bruker APEX2 area detector'
_diffrn_detector_area_resol_mean 7.9
_diffrn_detector_type 'CCD area detector'
_diffrn_measured_fraction_theta_full 0.998
_diffrn_measured_fraction_theta_max 0.974
_diffrn_measurement_device 'four-circle diffractometer'
_diffrn_measurement_device_type 'Bruker kappa APEX2 area detector'
_diffrn_measurement_method '\w and \f scans'
_diffrn_radiation_collimation 'focusing mirrors'
_diffrn_radiation_monochromator 'mirror optics'
_diffrn_radiation_probe x-ray
_diffrn_radiation_type MoK\a
_diffrn_radiation_wavelength 0.71073
_diffrn_reflns_av_R_equivalents 0.0452
_diffrn_reflns_av_unetI/netI 0.0336
_diffrn_reflns_Laue_measured_fraction_full 0.998
_diffrn_reflns_Laue_measured_fraction_max 0.974
_diffrn_reflns_limit_h_max 14
_diffrn_reflns_limit_h_min -14
_diffrn_reflns_limit_k_max 46
_diffrn_reflns_limit_k_min -46
_diffrn_reflns_limit_l_max 18
_diffrn_reflns_limit_l_min -17
_diffrn_reflns_number 69195
_diffrn_reflns_point_group_measured_fraction_full 0.998
_diffrn_reflns_point_group_measured_fraction_max 0.974
_diffrn_reflns_theta_full 26.000
_diffrn_reflns_theta_max 49.791
_diffrn_reflns_theta_min 1.845
_diffrn_source 'rotating anode X-ray tube'
_diffrn_source_type 'Bruker TXS'
_exptl_absorpt_coefficient_mu 0.084
_exptl_absorpt_correction_T_max 1.0000
_exptl_absorpt_correction_T_min 0.9396
_exptl_absorpt_correction_type numerical
_exptl_absorpt_process_details 'SADABS V2008/1 (Bruker AXS Inc.)'
_exptl_crystal_colour 'clear light yellow'
_exptl_crystal_colour_lustre clear
_exptl_crystal_colour_modifier light
_exptl_crystal_colour_primary yellow
_exptl_crystal_density_diffrn 1.389
_exptl_crystal_description prism
_exptl_crystal_F_000 560
_exptl_crystal_size_max 0.22
_exptl_crystal_size_mid 0.18
_exptl_crystal_size_min 0.07
_refine_diff_density_max 1.061
_refine_diff_density_min -0.266
_refine_diff_density_rms 0.090
_refine_ls_extinction_method none
_refine_ls_goodness_of_fit_ref 1.050
_refine_ls_hydrogen_treatment mixed
_refine_ls_matrix_type full
_refine_ls_number_parameters 202
_refine_ls_number_reflns 12959
_refine_ls_number_restraints 3
_refine_ls_restrained_S_all 1.050
_refine_ls_R_factor_all 0.0666
_refine_ls_R_factor_gt 0.0444
_refine_ls_shift/su_max 0.002
_refine_ls_shift/su_mean 0.000
_refine_ls_structure_factor_coef Fsqd
_refine_ls_weighting_details
;
 w=1/[\s^2^(Fo^2^)+(0.0781P)^2^+0.0753P]
 where P=(Fo^2^+2Fc^2^)/3
;
_refine_ls_weighting_scheme calc
_refine_ls_wR_factor_gt 0.1243
_refine_ls_wR_factor_ref 0.1397
_reflns_Friedel_coverage 0.000
_reflns_number_gt 9535
_reflns_number_total 12959
_reflns_threshold_expression 'I > 2\s(I)'
_cod_data_source_file c4ra03961k2.cif
_cod_data_source_block 1a_structural
_cod_database_code 7217198
_shelxl_version_number 2013-2
_shelx_space_group_comment
;
The symmetry employed for this shelxl refinement is uniquely defined
by the following loop, which should always be used as a source of
symmetry information in preference to the above space-group names.
They are only intended as comments.
;
_olex2_refinement_description
;
1. Fixed Uiso
 At 1.2 times of:
  All C(H) groups
2. Restrained distances
 C20-H20C = C20-H20A = C20-H20B
 0.98 with sigma of 0.02
3.a Aromatic/amide H refined with riding coordinates:
 C3(H3), C4(H4), C6(H6), C7(H7), C8(H8), C10(H10), C11(H11), C13(H13), C14(H14)
;
_olex2_computing_structure_solution_long 'SHELXS-97 (Sheldrick, 2008)'

loop_
_space_group_symop_operation_xyz
'x, y, z'
'-x, y+1/2, -z+1/2'
'-x, -y, -z'
'x, -y-1/2, z-1/2'

loop_
_atom_site_label
_atom_site_type_symbol
_atom_site_fract_x
_atom_site_fract_y
_atom_site_fract_z
_atom_site_U_iso_or_equiv
_atom_site_adp_type
_atom_site_occupancy
_atom_site_site_symmetry_order
_atom_site_calc_flag
_atom_site_refinement_flags_posn
C1 C 0.22123(5) 0.91840(2) 0.11089(4) 0.00963(5) Uani 1 1 d .
C2 C 0.27219(5) 0.97986(2) 0.14607(4) 0.00876(5) Uani 1 1 d .
C3 C 0.32561(6) 1.00305(2) 0.30594(5) 0.01089(6) Uani 1 1 d .
H3 H 0.3236 0.9767 0.3951 0.013 Uiso 1 1 calc R
C4 C 0.37900(6) 1.06193(2) 0.33266(5) 0.01134(6) Uani 1 1 d .
H4 H 0.4137 1.0756 0.4400 0.014 Uiso 1 1 calc R
C5 C 0.38423(6) 1.10375(2) 0.20335(5) 0.01005(5) Uani 1 1 d .
C6 C 0.44896(6) 1.16363(2) 0.22932(5) 0.01305(6) Uani 1 1 d .
H6 H 0.4917 1.1772 0.3356 0.016 Uiso 1 1 calc R
C7 C 0.45100(7) 1.20321(2) 0.10065(6) 0.01445(7) Uani 1 1 d .
H7 H 0.4972 1.2434 0.1191 0.017 Uiso 1 1 calc R
C8 C 0.38545(7) 1.18398(2) -0.05520(5) 0.01323(6) Uani 1 1 d .
H8 H 0.3837 1.2117 -0.1420 0.016 Uiso 1 1 calc R
C9 C 0.32213(6) 1.12438(2) -0.08580(5) 0.01032(6) Uani 1 1 d .
C10 C 0.25849(6) 1.10347(2) -0.24589(5) 0.01214(6) Uani 1 1 d .
H10 H 0.2548 1.1309 -0.3335 0.015 Uiso 1 1 calc R
C11 C 0.20347(6) 1.04504(2) -0.27406(5) 0.01175(6) Uani 1 1 d .
H11 H 0.1612 1.0323 -0.3811 0.014 Uiso 1 1 calc R
C12 C 0.20805(5) 1.00224(2) -0.14512(4) 0.00927(5) Uani 1 1 d .
C13 C 0.15577(6) 0.94169(2) -0.17456(5) 0.01100(6) Uani 1 1 d .
H13 H 0.1154 0.9285 -0.2815 0.013 Uiso 1 1 calc R
C14 C 0.16251(6) 0.90093(2) -0.04878(5) 0.01085(6) Uani 1 1 d .
H14 H 0.1264 0.8600 -0.0712 0.013 Uiso 1 1 calc R
C15 C 0.26720(5) 1.02156(2) 0.01567(4) 0.00836(5) Uani 1 1 d .
C16 C 0.32347(5) 1.08322(2) 0.04446(4) 0.00879(5) Uani 1 1 d .
C17 C 0.23348(6) 0.87004(2) 0.23472(5) 0.01203(6) Uani 1 1 d .
C18 C 0.15322(6) 0.81137(2) 0.18341(5) 0.01343(6) Uani 1 1 d .
C19 C 0.08752(7) 0.76205(2) 0.14519(5) 0.01388(6) Uani 1 1 d .
C20 C 0.00571(8) 0.70371(2) 0.09302(7) 0.01913(8) Uani 1 1 d D
O1 O 0.30885(7) 0.87577(2) 0.37461(5) 0.02070(8) Uani 1 1 d .
H20A H 0.098(2) 0.6762(6) 0.0661(18) 0.054(4) Uiso 1 1 d D
H20B H -0.0898(18) 0.7079(6) -0.0080(14) 0.043(3) Uiso 1 1 d D
H20C H -0.0697(17) 0.6864(6) 0.1737(14) 0.042(3) Uiso 1 1 d D

loop_
_atom_site_aniso_label
_atom_site_aniso_U_11
_atom_site_aniso_U_22
_atom_site_aniso_U_33
_atom_site_aniso_U_23
_atom_site_aniso_U_13
_atom_site_aniso_U_12
C1 0.00953(11) 0.00905(13) 0.01017(12) 0.00078(9) 0.00076(9) -0.00039(9)
C2 0.00877(11) 0.00898(13) 0.00849(11) 0.00055(9) 0.00106(9) 0.00002(9)
C3 0.01300(13) 0.01090(14) 0.00863(11) 0.00044(10) 0.00102(9) 0.00013(10)
C4 0.01337(13) 0.01132(14) 0.00907(11) -0.00113(10) 0.00064(10) 0.00026(11)
C5 0.01037(12) 0.00924(13) 0.01061(12) -0.00103(10) 0.00166(9) 0.00036(10)
C6 0.01441(14) 0.01019(14) 0.01460(14) -0.00256(11) 0.00218(11) -0.00039(11)
C7 0.01670(15) 0.00929(14) 0.01786(16) -0.00131(12) 0.00408(12) -0.00069(12)
C8 0.01548(14) 0.00901(14) 0.01581(15) 0.00155(11) 0.00434(11) 0.00053(11)
C9 0.01080(12) 0.00923(13) 0.01126(12) 0.00147(10) 0.00273(9) 0.00116(10)
C10 0.01415(14) 0.01195(15) 0.01052(12) 0.00259(10) 0.00241(10) 0.00135(11)
C11 0.01356(13) 0.01289(15) 0.00882(11) 0.00118(10) 0.00151(10) 0.00079(11)
C12 0.00957(11) 0.00992(13) 0.00834(11) 0.00030(9) 0.00127(9) 0.00070(9)
C13 0.01241(13) 0.01065(14) 0.00971(12) -0.00105(10) 0.00067(10) -0.00010(10)
C14 0.01161(12) 0.00950(13) 0.01114(12) -0.00046(10) 0.00048(10) -0.00026(10)
C15 0.00814(11) 0.00863(12) 0.00840(11) 0.00038(9) 0.00148(8) 0.00058(9)
C16 0.00865(11) 0.00838(12) 0.00951(11) 0.00020(9) 0.00187(9) 0.00054(9)
C17 0.01214(13) 0.01058(14) 0.01285(13) 0.00232(10) -0.00021(10) -0.00196(10)
C18 0.01421(14) 0.01030(14) 0.01547(15) 0.00177(11) 0.00095(11) -0.00113(11)
C19 0.01515(15) 0.01020(14) 0.01629(15) 0.00081(11) 0.00216(12) -0.00069(11)
C20 0.0232(2) 0.01084(16) 0.0234(2) -0.00200(14) 0.00341(16) -0.00319(14)
O1 0.02868(18) 0.01667(15) 0.01407(12) 0.00540(11) -0.00671(12) -0.00866(13)

loop_
_atom_type_symbol
_atom_type_description
_atom_type_scat_dispersion_real
_atom_type_scat_dispersion_imag
_atom_type_scat_source
C C 0.0033 0.0016 'International Tables Vol C Tables 4.2.6.8 and 6.1.1.4'
H H 0.0000 0.0000 'International Tables Vol C Tables 4.2.6.8 and 6.1.1.4'
O O 0.0106 0.0060 'International Tables Vol C Tables 4.2.6.8 and 6.1.1.4'

loop_
_geom_angle_atom_site_label_1
_geom_angle_atom_site_label_2
_geom_angle_atom_site_label_3
_geom_angle
C2 C1 C17 123.44(3)
C14 C1 C2 119.54(3)
C14 C1 C17 116.98(4)
C1 C2 C3 123.98(3)
C1 C2 C15 118.43(3)
C15 C2 C3 117.58(3)
C2 C3 H3 119.2
C4 C3 C2 121.59(4)
C4 C3 H3 119.2
C3 C4 H4 119.1
C3 C4 C5 121.72(3)
C5 C4 H4 119.1
C6 C5 C4 122.06(4)
C6 C5 C16 119.71(4)
C16 C5 C4 118.22(4)
C5 C6 H6 119.7
C7 C6 C5 120.50(4)
C7 C6 H6 119.7
C6 C7 H7 119.9
C6 C7 C8 120.12(4)
C8 C7 H7 119.9
C7 C8 H8 119.5
C7 C8 C9 120.92(4)
C9 C8 H8 119.5
C8 C9 C10 121.62(4)
C8 C9 C16 119.38(4)
C16 C9 C10 118.99(4)
C9 C10 H10 119.5
C11 C10 C9 120.91(4)
C11 C10 H10 119.5
C10 C11 H11 119.4
C10 C11 C12 121.18(4)
C12 C11 H11 119.4
C13 C12 C11 121.17(3)
C13 C12 C15 119.29(3)
C15 C12 C11 119.54(4)
C12 C13 H13 119.8
C14 C13 C12 120.37(3)
C14 C13 H13 119.8
C1 C14 H14 119.1
C13 C14 C1 121.77(4)
C13 C14 H14 119.1
C2 C15 C16 120.49(3)
C12 C15 C2 120.57(3)
C12 C15 C16 118.94(3)
C5 C16 C9 119.31(4)
C5 C16 C15 120.26(3)
C9 C16 C15 120.41(3)
C18 C17 C1 116.75(4)
O1 C17 C1 124.95(4)
O1 C17 C18 118.29(4)
C19 C18 C17 178.16(5)
C18 C19 C20 177.74(5)
C19 C20 H20A 113.1(9)
C19 C20 H20B 111.1(8)
C19 C20 H20C 111.1(7)
H20A C20 H20B 104.8(12)
H20A C20 H20C 111.3(12)
H20B C20 H20C 104.9(10)

loop_
_geom_bond_atom_site_label_1
_geom_bond_atom_site_label_2
_geom_bond_distance
C1 C2 1.4233(5)
C1 C14 1.4017(5)
C1 C17 1.4845(6)
C2 C3 1.4376(5)
C2 C15 1.4273(5)
C3 H3 0.9500
C3 C4 1.3624(6)
C4 H4 0.9500
C4 C5 1.4295(6)
C5 C6 1.4042(6)
C5 C16 1.4182(5)
C6 H6 0.9500
C6 C7 1.3911(6)
C7 H7 0.9500
C7 C8 1.3926(7)
C8 H8 0.9500
C8 C9 1.4005(6)
C9 C10 1.4336(6)
C9 C16 1.4209(5)
C10 H10 0.9500
C10 C11 1.3573(6)
C11 H11 0.9500
C11 C12 1.4340(5)
C12 C13 1.3987(6)
C12 C15 1.4224(5)
C13 H13 0.9500
C13 C14 1.3833(6)
C14 H14 0.9500
C15 C16 1.4282(5)
C17 C18 1.4530(6)
C17 O1 1.2266(5)
C18 C19 1.2077(6)
C19 C20 1.4521(7)
C20 H20A 0.936(12)
C20 H20B 1.009(11)
C20 H20C 0.990(11)

loop_
_geom_torsion_atom_site_label_1
_geom_torsion_atom_site_label_2
_geom_torsion_atom_site_label_3
_geom_torsion_atom_site_label_4
_geom_torsion
C1 C2 C3 C4 177.91(4)
C1 C2 C15 C12 1.51(5)
C1 C2 C15 C16 -177.84(3)
C2 C1 C14 C13 1.17(6)
C2 C1 C17 C18 172.35(4)
C2 C1 C17 O1 -9.08(7)
C2 C3 C4 C5 0.17(6)
C2 C15 C16 C5 -0.27(5)
C2 C15 C16 C9 178.73(3)
C3 C2 C15 C12 -177.45(3)
C3 C2 C15 C16 3.20(5)
C3 C4 C5 C6 -176.51(4)
C3 C4 C5 C16 2.85(6)
C4 C5 C6 C7 -179.62(4)
C4 C5 C16 C9 178.24(4)
C4 C5 C16 C15 -2.76(5)
C5 C6 C7 C8 1.12(7)
C6 C5 C16 C9 -2.39(6)
C6 C5 C16 C15 176.62(4)
C6 C7 C8 C9 -1.92(7)
C7 C8 C9 C10 -178.51(4)
C7 C8 C9 C16 0.53(6)
C8 C9 C10 C11 177.84(4)
C8 C9 C16 C5 1.61(6)
C8 C9 C16 C15 -177.39(4)
C9 C10 C11 C12 -0.33(6)
C10 C9 C16 C5 -179.32(4)
C10 C9 C16 C15 1.68(6)
C10 C11 C12 C13 -178.45(4)
C10 C11 C12 C15 1.39(6)
C11 C12 C13 C14 179.49(4)
C11 C12 C15 C2 179.75(3)
C11 C12 C15 C16 -0.89(5)
C12 C13 C14 C1 -0.03(6)
C12 C15 C16 C5 -179.63(3)
C12 C15 C16 C9 -0.63(5)
C13 C12 C15 C2 -0.41(6)
C13 C12 C15 C16 178.95(3)
C14 C1 C2 C3 177.02(4)
C14 C1 C2 C15 -1.87(5)
C14 C1 C17 C18 -9.98(6)
C14 C1 C17 O1 168.59(5)
C15 C2 C3 C4 -3.19(6)
C15 C12 C13 C14 -0.35(6)
C16 C5 C6 C7 1.03(6)
C16 C9 C10 C11 -1.20(6)
C17 C1 C2 C3 -5.37(6)
C17 C1 C2 C15 175.75(4)
C17 C1 C14 C13 -176.60(4)
